data_4024788
loop_
_publ_author_name
'Singh, Vishwakarma'
'Sahu, Pramod K.'
'Sahu, Bharat C.'
'Mobin, Shaikh M.'

_publ_section_title
;
 Diels--Alder Cycloaddition and Ring-Closing Metathesis:
 A Versatile, Stereoselective, and General Route to Embellished Bridged
 Bicyclic Systems, Carbocyclic Framework of Secoatisanes, and Homologues
;
_journal_coden_ASTM JOCEAH
_journal_issue 16
_journal_name_full 'Journal of Organic Chemistry'
_journal_page_first 6092
_journal_page_last 6104
_journal_paper_doi 10.1021/jo901279g
_journal_volume 74
_journal_year 2009
_chemical_formula_sum 'C20 H20 O4'
_chemical_formula_weight 324.36
_space_group_IT_number 2
_symmetry_cell_setting triclinic
_symmetry_space_group_name_Hall '-P 1'
_symmetry_space_group_name_H-M 'P -1'
_atom_sites_solution_hydrogens geom
_atom_sites_solution_primary direct
_atom_sites_solution_secondary difmap
_audit_creation_method SHELXL-97
_cell_angle_alpha 90.92(2)
_cell_angle_beta 94.53(2)
_cell_angle_gamma 116.86(3)
_cell_formula_units_Z 2
_cell_length_a 8.663(2)
_cell_length_b 9.548(3)
_cell_length_c 10.915(3)
_cell_measurement_reflns_used 3172
_cell_measurement_temperature 150(2)
_cell_measurement_theta_max 32.5623
_cell_measurement_theta_min 3.0797
_cell_volume 801.5(4)
_computing_cell_refinement 'CrysAlis RED, Oxford Diffraction Ltd.,'
_computing_data_collection 'CrysAlis CCD, Oxford Diffraction Ltd.,'
_computing_data_reduction 'CrysAlis RED, Oxford Diffraction Ltd.,'
_computing_molecular_graphics Ortep3
_computing_publication_material Shelx97
_computing_structure_refinement 'SHELXL-97 (Sheldrick, 1997)'
_computing_structure_solution 'SHELXS-97 (Sheldrick, 1997)'
_diffrn_ambient_temperature 120(2)
_diffrn_detector_area_resol_mean 15.9948
_diffrn_measured_fraction_theta_full 0.997
_diffrn_measured_fraction_theta_max 0.997
_diffrn_measurement_device_type 'OXFORD DIFFRACTION XCALIBUR-S'
_diffrn_measurement_method \w/q-scan
_diffrn_radiation_monochromator graphite
_diffrn_radiation_source 'Enhance (Mo) X-ray Source'
_diffrn_radiation_type MoK\a
_diffrn_radiation_wavelength 0.71073
_diffrn_reflns_av_R_equivalents 0.0144
_diffrn_reflns_av_sigmaI/netI 0.0202
_diffrn_reflns_limit_h_max 10
_diffrn_reflns_limit_h_min -10
_diffrn_reflns_limit_k_max 11
_diffrn_reflns_limit_k_min -11
_diffrn_reflns_limit_l_max 12
_diffrn_reflns_limit_l_min -12
_diffrn_reflns_number 6636
_diffrn_reflns_theta_full 25.00
_diffrn_reflns_theta_max 25.00
_diffrn_reflns_theta_min 3.09
_exptl_absorpt_coefficient_mu 0.093
_exptl_absorpt_correction_T_max 0.9789
_exptl_absorpt_correction_T_min 0.9700
_exptl_absorpt_correction_type multi-scan
_exptl_absorpt_process_details
;
CrysAlis RED, Oxford Diffraction Ltd.,
Version 1.171.31.7 (release 18-10-2006 CrysAlis171 .NET)
(compiled Oct 18 2006,16:28:17)
Empirical absorption correction using spherical harmonics,
 implemented in SCALE3 ABSPACK scaling algorithm.
;
_exptl_crystal_colour colourless
_exptl_crystal_density_diffrn 1.344
_exptl_crystal_density_method 'not measured'
_exptl_crystal_description block
_exptl_crystal_F_000 344
_exptl_crystal_size_max 0.33
_exptl_crystal_size_mid 0.28
_exptl_crystal_size_min 0.23
_refine_diff_density_max 0.215
_refine_diff_density_min -0.188
_refine_diff_density_rms 0.036
_refine_ls_extinction_method none
_refine_ls_goodness_of_fit_ref 1.084
_refine_ls_hydrogen_treatment riding
_refine_ls_matrix_type full
_refine_ls_number_parameters 217
_refine_ls_number_reflns 2818
_refine_ls_number_restraints 0
_refine_ls_restrained_S_all 1.084
_refine_ls_R_factor_all 0.0397
_refine_ls_R_factor_gt 0.0319
_refine_ls_shift/su_max 0.000
_refine_ls_shift/su_mean 0.000
_refine_ls_structure_factor_coef Fsqd
_refine_ls_weighting_details 'calc w=1/[\s^2^(Fo^2^)+(0.0441P)^2^+0.1161P] where P=(Fo^2^+2Fc^2^)/3'
_refine_ls_weighting_scheme calc
_refine_ls_wR_factor_gt 0.0823
_refine_ls_wR_factor_ref 0.0846
_reflns_number_gt 2305
_reflns_number_total 2818
_reflns_threshold_expression >2sigma(I)
_cod_data_source_file jo901279g_si_002.cif
_cod_data_source_block vks020
_cod_depositor_comments
;
The following automatic conversions were performed:
'_symmetry_cell_setting' value 'Triclinic' changed to 'triclinic'
according to '/home/saulius/struct/CIF-dictionaries/cif_core.dic'
dictionary named 'cif_core.dic' version 2.4.1 from 2010-06-29.

Automatic conversion script
Id: cif_fix_enum 1527 2010-12-29 10:47:43Z saulius 
;
_cod_database_code 4024788

loop_
_symmetry_equiv_pos_as_xyz
'x, y, z'
'-x, -y, -z'

loop_
_atom_site_label
_atom_site_type_symbol
_atom_site_fract_x
_atom_site_fract_y
_atom_site_fract_z
_atom_site_U_iso_or_equiv
_atom_site_adp_type
_atom_site_occupancy
_atom_site_symmetry_multiplicity
_atom_site_calc_flag
_atom_site_refinement_flags
_atom_site_disorder_assembly
_atom_site_disorder_group
O1 O 0.21219(12) -0.02241(10) 0.01224(8) 0.0266(2) Uani 1 1 d . . .
O2 O -0.07299(11) -0.19537(10) 0.15260(8) 0.0269(2) Uani 1 1 d . . .
O3 O -0.11316(11) 0.15070(11) 0.44988(8) 0.0270(2) Uani 1 1 d . . .
O4 O 0.18423(13) 0.41712(11) 0.53413(8) 0.0330(3) Uani 1 1 d . . .
C1 C 0.20540(15) 0.02912(14) 0.11238(11) 0.0196(3) Uani 1 1 d . . .
C2 C 0.08880(15) -0.07067(14) 0.20491(11) 0.0200(3) Uani 1 1 d . . .
C3 C 0.05318(17) -0.23651(15) 0.21455(13) 0.0258(3) Uani 1 1 d . . .
H3A H 0.1155 -0.2768 0.1634 0.031 Uiso 1 1 calc R . .
H3B H 0.0294 -0.2821 0.2959 0.031 Uiso 1 1 calc R . .
C4 C 0.08880(16) 0.02964(14) 0.31341(11) 0.0195(3) Uani 1 1 d . . .
H4 H 0.0108 -0.0352 0.3751 0.023 Uiso 1 1 calc R . .
C5 C 0.27450(16) 0.11443(14) 0.36679(11) 0.0202(3) Uani 1 1 d . . .
H5 H 0.3103 0.1079 0.4501 0.024 Uiso 1 1 calc R . .
C6 C 0.38492(16) 0.19940(14) 0.28819(11) 0.0196(3) Uani 1 1 d . . .
H6 H 0.5062 0.2562 0.3118 0.024 Uiso 1 1 calc R . .
C7 C 0.30885(15) 0.20165(14) 0.15965(11) 0.0187(3) Uani 1 1 d . . .
C8 C 0.16544(15) 0.26187(14) 0.17500(11) 0.0186(3) Uani 1 1 d . . .
H8 H 0.1023 0.2536 0.0923 0.022 Uiso 1 1 calc R . .
C9 C 0.03247(15) 0.15288(14) 0.26133(11) 0.0188(3) Uani 1 1 d . . .
H9 H -0.0819 0.0939 0.2110 0.023 Uiso 1 1 calc R . .
C10 C 0.00590(16) 0.24378(14) 0.36589(11) 0.0208(3) Uani 1 1 d . . .
C11 C -0.15985(17) 0.24931(16) 0.37222(13) 0.0277(3) Uani 1 1 d . . .
H11A H -0.1569 0.3450 0.4110 0.033 Uiso 1 1 calc R . .
H11B H -0.2515 0.1976 0.3032 0.033 Uiso 1 1 calc R . .
C12 C 0.16211(17) 0.38478(15) 0.42400(11) 0.0228(3) Uani 1 1 d . . .
C13 C 0.27303(16) 0.48798(15) 0.33470(12) 0.0220(3) Uani 1 1 d . . .
C14 C 0.25905(16) 0.43229(14) 0.21936(12) 0.0206(3) Uani 1 1 d . . .
H14 H 0.3129 0.5067 0.1602 0.025 Uiso 1 1 calc R . .
C15 C 0.39488(18) 0.65517(16) 0.38102(13) 0.0296(3) Uani 1 1 d . . .
H15A H 0.3254 0.7120 0.3936 0.035 Uiso 1 1 calc R . .
H15B H 0.4538 0.6532 0.4620 0.035 Uiso 1 1 calc R . .
C16 C 0.52959(17) 0.74405(16) 0.29711(13) 0.0299(3) Uani 1 1 d . . .
H16 H 0.6148 0.7098 0.2847 0.036 Uiso 1 1 calc R . .
C17 C 0.53839(19) 0.86649(17) 0.23913(14) 0.0369(4) Uani 1 1 d . . .
H17A H 0.4552 0.9038 0.2494 0.044 Uiso 1 1 calc R . .
H17B H 0.6279 0.9178 0.1869 0.044 Uiso 1 1 calc R . .
C18 C 0.44070(16) 0.29881(15) 0.07103(12) 0.0223(3) Uani 1 1 d . . .
H18A H 0.3793 0.2834 -0.0123 0.027 Uiso 1 1 calc R . .
H18B H 0.4890 0.4116 0.0973 0.027 Uiso 1 1 calc R . .
C19 C 0.58811(17) 0.25806(16) 0.06389(12) 0.0248(3) Uani 1 1 d . . .
H19 H 0.5610 0.1520 0.0428 0.030 Uiso 1 1 calc R . .
C20 C 0.75171(18) 0.36045(19) 0.08512(14) 0.0364(4) Uani 1 1 d . . .
H20A H 0.7826 0.4673 0.1064 0.044 Uiso 1 1 calc R . .
H20B H 0.8398 0.3280 0.0793 0.044 Uiso 1 1 calc R . .

loop_
_atom_site_aniso_label
_atom_site_aniso_U_11
_atom_site_aniso_U_22
_atom_site_aniso_U_33
_atom_site_aniso_U_23
_atom_site_aniso_U_13
_atom_site_aniso_U_12
O1 0.0315(5) 0.0260(5) 0.0206(5) -0.0037(4) 0.0031(4) 0.0115(4)
O2 0.0229(5) 0.0212(5) 0.0288(5) -0.0037(4) -0.0025(4) 0.0042(4)
O3 0.0273(5) 0.0284(5) 0.0254(5) 0.0068(4) 0.0106(4) 0.0113(4)
O4 0.0427(6) 0.0306(5) 0.0186(5) -0.0029(4) 0.0047(4) 0.0103(5)
C1 0.0199(6) 0.0209(6) 0.0196(6) -0.0012(5) -0.0014(5) 0.0113(5)
C2 0.0175(6) 0.0197(6) 0.0199(6) -0.0015(5) -0.0020(5) 0.0064(5)
C3 0.0279(7) 0.0197(7) 0.0280(7) -0.0003(5) 0.0014(6) 0.0095(6)
C4 0.0208(6) 0.0184(6) 0.0179(6) 0.0017(5) 0.0031(5) 0.0074(5)
C5 0.0245(7) 0.0199(6) 0.0175(6) -0.0013(5) -0.0016(5) 0.0117(5)
C6 0.0186(6) 0.0192(6) 0.0211(6) -0.0024(5) -0.0022(5) 0.0095(5)
C7 0.0190(6) 0.0184(6) 0.0177(6) 0.0004(5) 0.0020(5) 0.0075(5)
C8 0.0204(6) 0.0207(6) 0.0145(6) 0.0002(5) -0.0006(5) 0.0095(5)
C9 0.0178(6) 0.0192(6) 0.0179(6) -0.0010(5) -0.0001(5) 0.0074(5)
C10 0.0235(7) 0.0214(6) 0.0178(6) 0.0041(5) 0.0051(5) 0.0098(5)
C11 0.0283(7) 0.0303(7) 0.0289(7) 0.0033(6) 0.0076(6) 0.0164(6)
C12 0.0281(7) 0.0229(7) 0.0198(7) -0.0013(5) 0.0027(5) 0.0137(6)
C13 0.0234(7) 0.0202(6) 0.0216(7) -0.0012(5) 0.0012(5) 0.0094(5)
C14 0.0227(6) 0.0202(6) 0.0207(6) 0.0037(5) 0.0036(5) 0.0111(5)
C15 0.0338(7) 0.0234(7) 0.0241(7) -0.0041(6) 0.0031(6) 0.0066(6)
C16 0.0250(7) 0.0260(7) 0.0312(8) -0.0090(6) 0.0030(6) 0.0052(6)
C17 0.0313(8) 0.0304(8) 0.0367(8) 0.0006(7) 0.0072(7) 0.0026(6)
C18 0.0240(6) 0.0210(6) 0.0205(6) 0.0010(5) 0.0034(5) 0.0089(5)
C19 0.0279(7) 0.0260(7) 0.0216(7) 0.0030(5) 0.0067(6) 0.0124(6)
C20 0.0273(8) 0.0418(9) 0.0390(9) 0.0012(7) 0.0055(6) 0.0144(7)

loop_
_atom_type_symbol
_atom_type_description
_atom_type_scat_dispersion_real
_atom_type_scat_dispersion_imag
_atom_type_scat_source
C C 0.0033 0.0016 'International Tables Vol C Tables 4.2.6.8 and 6.1.1.4'
H H 0.0000 0.0000 'International Tables Vol C Tables 4.2.6.8 and 6.1.1.4'
O O 0.0106 0.0060 'International Tables Vol C Tables 4.2.6.8 and 6.1.1.4'

loop_
_geom_angle_atom_site_label_1
_geom_angle_atom_site_label_2
_geom_angle_atom_site_label_3
_geom_angle
_geom_angle_site_symmetry_1
_geom_angle_site_symmetry_3
_geom_angle_publ_flag
C2 O2 C3 61.81(8) . . ?
C10 O3 C11 61.44(8) . . ?
O1 C1 C2 123.12(11) . . ?
O1 C1 C7 124.87(11) . . ?
C2 C1 C7 112.00(10) . . ?
O2 C2 C3 59.50(8) . . ?
O2 C2 C1 114.75(10) . . ?
C3 C2 C1 120.55(11) . . ?
O2 C2 C4 118.94(10) . . ?
C3 C2 C4 122.54(11) . . ?
C1 C2 C4 111.05(10) . . ?
O2 C3 C2 58.70(8) . . ?
O2 C3 H3A 117.9 . . ?
C2 C3 H3A 117.9 . . ?
O2 C3 H3B 117.9 . . ?
C2 C3 H3B 117.9 . . ?
H3A C3 H3B 115.1 . . ?
C5 C4 C2 105.22(10) . . ?
C5 C4 C9 108.68(10) . . ?
C2 C4 C9 107.16(10) . . ?
C5 C4 H4 111.8 . . ?
C2 C4 H4 111.8 . . ?
C9 C4 H4 111.8 . . ?
C6 C5 C4 114.52(11) . . ?
C6 C5 H5 122.7 . . ?
C4 C5 H5 122.7 . . ?
C5 C6 C7 116.86(11) . . ?
C5 C6 H6 121.6 . . ?
C7 C6 H6 121.6 . . ?
C6 C7 C1 105.93(10) . . ?
C6 C7 C18 115.32(10) . . ?
C1 C7 C18 111.67(10) . . ?
C6 C7 C8 105.91(10) . . ?
C1 C7 C8 105.13(9) . . ?
C18 C7 C8 112.15(10) . . ?
C14 C8 C9 114.68(10) . . ?
C14 C8 C7 107.86(10) . . ?
C9 C8 C7 108.87(10) . . ?
C14 C8 H8 108.4 . . ?
C9 C8 H8 108.4 . . ?
C7 C8 H8 108.4 . . ?
C10 C9 C8 112.65(10) . . ?
C10 C9 C4 110.20(10) . . ?
C8 C9 C4 110.67(10) . . ?
C10 C9 H9 107.7 . . ?
C8 C9 H9 107.7 . . ?
C4 C9 H9 107.7 . . ?
O3 C10 C11 59.79(8) . . ?
O3 C10 C12 114.82(10) . . ?
C11 C10 C12 114.90(11) . . ?
O3 C10 C9 115.65(10) . . ?
C11 C10 C9 121.20(11) . . ?
C12 C10 C9 117.48(11) . . ?
O3 C11 C10 58.78(8) . . ?
O3 C11 H11A 117.9 . . ?
C10 C11 H11A 117.9 . . ?
O3 C11 H11B 117.9 . . ?
C10 C11 H11B 117.9 . . ?
H11A C11 H11B 115.0 . . ?
O4 C12 C13 123.75(12) . . ?
O4 C12 C10 122.08(12) . . ?
C13 C12 C10 113.80(11) . . ?
C14 C13 C12 119.59(12) . . ?
C14 C13 C15 123.95(12) . . ?
C12 C13 C15 116.45(11) . . ?
C13 C14 C8 125.59(12) . . ?
C13 C14 H14 117.2 . . ?
C8 C14 H14 117.2 . . ?
C16 C15 C13 114.20(11) . . ?
C16 C15 H15A 108.7 . . ?
C13 C15 H15A 108.7 . . ?
C16 C15 H15B 108.7 . . ?
C13 C15 H15B 108.7 . . ?
H15A C15 H15B 107.6 . . ?
C17 C16 C15 124.39(14) . . ?
C17 C16 H16 117.8 . . ?
C15 C16 H16 117.8 . . ?
C16 C17 H17A 120.0 . . ?
C16 C17 H17B 120.0 . . ?
H17A C17 H17B 120.0 . . ?
C19 C18 C7 114.08(11) . . ?
C19 C18 H18A 108.7 . . ?
C7 C18 H18A 108.7 . . ?
C19 C18 H18B 108.7 . . ?
C7 C18 H18B 108.7 . . ?
H18A C18 H18B 107.6 . . ?
C20 C19 C18 123.58(13) . . ?
C20 C19 H19 118.2 . . ?
C18 C19 H19 118.2 . . ?
C19 C20 H20A 120.0 . . ?
C19 C20 H20B 120.0 . . ?
H20A C20 H20B 120.0 . . ?

loop_
_geom_bond_atom_site_label_1
_geom_bond_atom_site_label_2
_geom_bond_distance
_geom_bond_site_symmetry_2
_geom_bond_publ_flag
O1 C1 1.2080(15) . ?
O2 C2 1.4322(16) . ?
O2 C3 1.4443(16) . ?
O3 C10 1.4287(15) . ?
O3 C11 1.4438(17) . ?
O4 C12 1.2145(15) . ?
C1 C2 1.5068(18) . ?
C1 C7 1.5324(18) . ?
C2 C3 1.4774(18) . ?
C2 C4 1.5111(18) . ?
C3 H3A 0.9900 . ?
C3 H3B 0.9900 . ?
C4 C5 1.4974(18) . ?
C4 C9 1.5629(17) . ?
C4 H4 1.0000 . ?
C5 C6 1.3266(18) . ?
C5 H5 0.9500 . ?
C6 C7 1.5069(17) . ?
C6 H6 0.9500 . ?
C7 C18 1.5319(18) . ?
C7 C8 1.6054(17) . ?
C8 C14 1.5032(18) . ?
C8 C9 1.5548(18) . ?
C8 H8 1.0000 . ?
C9 C10 1.5161(17) . ?
C9 H9 1.0000 . ?
C10 C11 1.4675(18) . ?
C10 C12 1.4954(19) . ?
C11 H11A 0.9900 . ?
C11 H11B 0.9900 . ?
C12 C13 1.4723(19) . ?
C13 C14 1.3336(18) . ?
C13 C15 1.5116(19) . ?
C14 H14 0.9500 . ?
C15 C16 1.490(2) . ?
C15 H15A 0.9900 . ?
C15 H15B 0.9900 . ?
C16 C17 1.313(2) . ?
C16 H16 0.9500 . ?
C17 H17A 0.9500 . ?
C17 H17B 0.9500 . ?
C18 C19 1.5007(18) . ?
C18 H18A 0.9900 . ?
C18 H18B 0.9900 . ?
C19 C20 1.306(2) . ?
C19 H19 0.9500 . ?
C20 H20A 0.9500 . ?
C20 H20B 0.9500 . ?

loop_
_geom_torsion_atom_site_label_1
_geom_torsion_atom_site_label_2
_geom_torsion_atom_site_label_3
_geom_torsion_atom_site_label_4
_geom_torsion
_geom_torsion_site_symmetry_1
_geom_torsion_site_symmetry_2
_geom_torsion_site_symmetry_3
_geom_torsion_site_symmetry_4
_geom_torsion_publ_flag
C3 O2 C2 C1 112.21(12) . . . . ?
C3 O2 C2 C4 -112.81(13) . . . . ?
O1 C1 C2 O2 -33.35(17) . . . . ?
C7 C1 C2 O2 145.31(10) . . . . ?
O1 C1 C2 C3 34.51(18) . . . . ?
C7 C1 C2 C3 -146.83(11) . . . . ?
O1 C1 C2 C4 -171.80(11) . . . . ?
C7 C1 C2 C4 6.86(14) . . . . ?
C1 C2 C3 O2 -102.50(12) . . . . ?
C4 C2 C3 O2 106.88(13) . . . . ?
O2 C2 C4 C5 164.43(10) . . . . ?
C3 C2 C4 C5 94.02(14) . . . . ?
C1 C2 C4 C5 -59.06(13) . . . . ?
O2 C2 C4 C9 -80.01(13) . . . . ?
C3 C2 C4 C9 -150.43(11) . . . . ?
C1 C2 C4 C9 56.49(13) . . . . ?
C2 C4 C5 C6 56.81(13) . . . . ?
C9 C4 C5 C6 -57.69(14) . . . . ?
C4 C5 C6 C7 1.38(16) . . . . ?
C5 C6 C7 C1 -55.00(14) . . . . ?
C5 C6 C7 C18 -179.04(11) . . . . ?
C5 C6 C7 C8 56.32(14) . . . . ?
O1 C1 C7 C6 -133.59(13) . . . . ?
C2 C1 C7 C6 47.77(13) . . . . ?
O1 C1 C7 C18 -7.30(17) . . . . ?
C2 C1 C7 C18 174.07(10) . . . . ?
O1 C1 C7 C8 114.54(13) . . . . ?
C2 C1 C7 C8 -64.09(12) . . . . ?
C6 C7 C8 C14 69.07(12) . . . . ?
C1 C7 C8 C14 -179.05(9) . . . . ?
C18 C7 C8 C14 -57.52(13) . . . . ?
C6 C7 C8 C9 -55.94(12) . . . . ?
C1 C7 C8 C9 55.95(12) . . . . ?
C18 C7 C8 C9 177.47(9) . . . . ?
C14 C8 C9 C10 7.55(15) . . . . ?
C7 C8 C9 C10 128.46(10) . . . . ?
C14 C8 C9 C4 -116.33(11) . . . . ?
C7 C8 C9 C4 4.58(13) . . . . ?
C5 C4 C9 C10 -74.36(13) . . . . ?
C2 C4 C9 C10 172.41(10) . . . . ?
C5 C4 C9 C8 50.91(13) . . . . ?
C2 C4 C9 C8 -62.32(12) . . . . ?
C11 O3 C10 C12 105.52(13) . . . . ?
C11 O3 C10 C9 -112.67(12) . . . . ?
C8 C9 C10 O3 -179.21(9) . . . . ?
C4 C9 C10 O3 -55.08(14) . . . . ?
C8 C9 C10 C11 112.00(13) . . . . ?
C4 C9 C10 C11 -123.86(12) . . . . ?
C8 C9 C10 C12 -38.45(15) . . . . ?
C4 C9 C10 C12 85.69(13) . . . . ?
C12 C10 C11 O3 -105.38(12) . . . . ?
C9 C10 C11 O3 103.47(13) . . . . ?
O3 C10 C12 O4 -0.43(18) . . . . ?
C11 C10 C12 O4 66.21(17) . . . . ?
C9 C10 C12 O4 -141.51(13) . . . . ?
O3 C10 C12 C13 -173.74(10) . . . . ?
C11 C10 C12 C13 -107.11(13) . . . . ?
C9 C10 C12 C13 45.17(15) . . . . ?
O4 C12 C13 C14 168.18(13) . . . . ?
C10 C12 C13 C14 -18.63(17) . . . . ?
O4 C12 C13 C15 -13.25(19) . . . . ?
C10 C12 C13 C15 159.93(11) . . . . ?
C12 C13 C14 C8 -13.4(2) . . . . ?
C15 C13 C14 C8 168.15(12) . . . . ?
C9 C8 C14 C13 18.92(18) . . . . ?
C7 C8 C14 C13 -102.55(14) . . . . ?
C14 C13 C15 C16 -14.0(2) . . . . ?
C12 C13 C15 C16 167.51(12) . . . . ?
C13 C15 C16 C17 114.15(16) . . . . ?
C6 C7 C18 C19 52.55(14) . . . . ?
C1 C7 C18 C19 -68.43(13) . . . . ?
C8 C7 C18 C19 173.88(10) . . . . ?
C7 C18 C19 C20 -123.96(14) . . . . ?
